data_4069651
loop_
_publ_author_name
'Xu, Kun'
'Li, Bin'
'Xu, Shansheng'
'Song, Haibin'
'Wang, Baiquan'

_publ_section_title
;
 Reactions of Dihydrooctamethyl-s-indacene and 1,2,3,4,7-Pentamethylindene
 with Ru3(CO)12: Intramolecular sp3C&#x2212;H Activation
;
_journal_issue 15
_journal_name_full Organometallics
_journal_page_first 4438
_journal_paper_doi 10.1021/om900337h
_journal_volume 28
_journal_year 2009
_chemical_formula_sum 'C22 H25 Cl O2 Ru'
_chemical_formula_weight 457.94
_chemical_name_systematic
; 
 ? 
;
_space_group_IT_number 61
_symmetry_cell_setting orthorhombic
_symmetry_space_group_name_Hall '-P 2ac 2ab'
_symmetry_space_group_name_H-M 'P b c a'
_atom_sites_solution_hydrogens geom
_atom_sites_solution_primary direct
_atom_sites_solution_secondary difmap
_audit_creation_method SHELXL-97
_cell_angle_alpha 90.00
_cell_angle_beta 90.00
_cell_angle_gamma 90.00
_cell_formula_units_Z 8
_cell_length_a 13.860(3)
_cell_length_b 15.713(3)
_cell_length_c 18.749(4)
_cell_measurement_reflns_used 7551
_cell_measurement_temperature 113(2)
_cell_measurement_theta_max 27.095
_cell_measurement_theta_min 2.240
_cell_volume 4083.2(15)
_computing_cell_refinement crystalclear
_computing_data_collection crystalclear
_computing_data_reduction crystalclear
_computing_molecular_graphics 'Bruker SHELXTL'
_computing_publication_material 'Bruker SHELXTL'
_computing_structure_refinement 'SHELXL-97 (Sheldrick, 1997)'
_computing_structure_solution 'SHELXS-97 (Sheldrick, 1990)'
_diffrn_ambient_temperature 113(2)
_diffrn_measured_fraction_theta_full 0.998
_diffrn_measured_fraction_theta_max 0.998
_diffrn_measurement_device_type 'rigaku saturn'
_diffrn_measurement_method '\w scans'
_diffrn_radiation_monochromator confocal
_diffrn_radiation_source 'rotating anode'
_diffrn_radiation_type MoK\a
_diffrn_radiation_wavelength 0.71073
_diffrn_reflns_av_R_equivalents 0.0840
_diffrn_reflns_av_sigmaI/netI 0.0482
_diffrn_reflns_limit_h_max 16
_diffrn_reflns_limit_h_min -15
_diffrn_reflns_limit_k_max 17
_diffrn_reflns_limit_k_min -18
_diffrn_reflns_limit_l_max 15
_diffrn_reflns_limit_l_min -22
_diffrn_reflns_number 26237
_diffrn_reflns_theta_full 25.02
_diffrn_reflns_theta_max 25.02
_diffrn_reflns_theta_min 2.17
_diffrn_standards_decay_% 0
_diffrn_standards_interval_count 0
_diffrn_standards_interval_time 0
_diffrn_standards_number 0
_exptl_absorpt_coefficient_mu 0.911
_exptl_absorpt_correction_T_max 0.8985
_exptl_absorpt_correction_T_min 0.8387
_exptl_absorpt_correction_type multi-scan
_exptl_absorpt_process_details crystalclear
_exptl_crystal_density_diffrn 1.490
_exptl_crystal_density_method 'not measured'
_exptl_crystal_F_000 1872
_exptl_crystal_size_max 0.20
_exptl_crystal_size_mid 0.18
_exptl_crystal_size_min 0.12
_refine_diff_density_max 1.080
_refine_diff_density_min -1.491
_refine_diff_density_rms 0.112
_refine_ls_extinction_method none
_refine_ls_goodness_of_fit_ref 1.069
_refine_ls_hydrogen_treatment constr
_refine_ls_matrix_type full
_refine_ls_number_parameters 243
_refine_ls_number_reflns 3600
_refine_ls_number_restraints 0
_refine_ls_restrained_S_all 1.069
_refine_ls_R_factor_all 0.0786
_refine_ls_R_factor_gt 0.0595
_refine_ls_shift/su_max 0.001
_refine_ls_shift/su_mean 0.000
_refine_ls_structure_factor_coef Fsqd
_refine_ls_weighting_details 'calc w=1/[\s^2^(Fo^2^)+(0.0834P)^2^+0.0000P] where P=(Fo^2^+2Fc^2^)/3'
_refine_ls_weighting_scheme calc
_refine_ls_wR_factor_gt 0.1389
_refine_ls_wR_factor_ref 0.1512
_reflns_number_gt 2728
_reflns_number_total 3600
_reflns_threshold_expression >2sigma(I)
_cod_data_source_file om900337h_si_002.cif
_cod_data_source_block r81014b
_cod_depositor_comments
;
The following automatic conversions were performed:

'_symmetry_cell_setting' value 'Orthorhombic' changed to
'orthorhombic' according to
/home/saulius/struct/CIF-dictionaries/cif_core.dic dictionary named
'cif_core.dic' version 2.4.2 from
2011-04-26.

'_exptl_absorpt_correction_type' value 'MULTI-SCAN'
changed to 'multi-scan' according to
/home/saulius/struct/CIF-dictionaries/cif_core.dic dictionary named
'cif_core.dic' version 2.4.2 from
2011-04-26.

'_refine_ls_hydrogen_treatment' value 'CONSTR' changed
to 'constr' according to
/home/saulius/struct/CIF-dictionaries/cif_core.dic dictionary named
'cif_core.dic' version 2.4.2 from 2011-04-26.

Automatic conversion script
Id: cif_fix_values 1715 2011-07-08 13:25:40Z adriana 
;
_cod_original_cell_volume 4083.2(14)
_cod_original_sg_symbol_H-M Pbca
_cod_database_code 4069651

loop_
_symmetry_equiv_pos_as_xyz
'x, y, z'
'-x+1/2, -y, z+1/2'
'-x, y+1/2, -z+1/2'
'x+1/2, -y+1/2, -z'
'-x, -y, -z'
'x-1/2, y, -z-1/2'
'x, -y-1/2, z-1/2'
'-x-1/2, y-1/2, z'

loop_
_atom_site_label
_atom_site_type_symbol
_atom_site_fract_x
_atom_site_fract_y
_atom_site_fract_z
_atom_site_U_iso_or_equiv
_atom_site_adp_type
_atom_site_occupancy
_atom_site_symmetry_multiplicity
_atom_site_calc_flag
_atom_site_refinement_flags
Ru1 Ru 0.24211(3) 1.01904(3) 0.34131(2) 0.0458(2) Uani 1 1 d .
Cl1 Cl 0.27753(12) 0.89650(10) 0.26545(8) 0.0736(5) Uani 1 1 d .
O1 O 0.3996(4) 0.9740(3) 0.4457(3) 0.1113(18) Uani 1 1 d .
O2 O 0.3671(3) 1.1405(3) 0.2593(2) 0.0849(13) Uani 1 1 d .
C1 C 0.3430(5) 0.9912(3) 0.4039(3) 0.0658(15) Uani 1 1 d .
C2 C 0.3228(4) 1.0923(3) 0.2893(3) 0.0571(13) Uani 1 1 d .
C3 C 0.1479(3) 1.1074(3) 0.3989(3) 0.0537(12) Uani 1 1 d .
C4 C 0.1144(4) 1.1055(3) 0.3266(3) 0.0542(13) Uani 1 1 d .
C5 C 0.0863(3) 1.0216(3) 0.3084(2) 0.0487(11) Uani 1 1 d .
C6 C 0.0915(3) 0.9699(3) 0.3738(2) 0.0459(11) Uani 1 1 d .
C7 C 0.0682(3) 0.8823(3) 0.3864(2) 0.0470(12) Uani 1 1 d .
C8 C 0.0822(3) 0.8526(3) 0.4547(2) 0.0486(12) Uani 1 1 d .
C9 C 0.0665(4) 0.7683(4) 0.4869(3) 0.0616(14) Uani 1 1 d .
C10 C 0.0928(4) 0.7701(4) 0.5558(3) 0.0714(17) Uani 1 1 d .
C11 C 0.1331(4) 0.8545(4) 0.5762(2) 0.0687(17) Uani 1 1 d .
H11 H 0.0955 0.8786 0.6157 0.082 Uiso 1 1 calc R
C12 C 0.1193(3) 0.9079(4) 0.5103(2) 0.0537(13) Uani 1 1 d .
C13 C 0.1404(4) 0.9913(4) 0.5006(2) 0.0557(13) Uani 1 1 d .
C14 C 0.1267(3) 1.0239(3) 0.4302(2) 0.0466(12) Uani 1 1 d .
C15 C 0.1796(5) 1.1880(3) 0.4363(3) 0.0759(17) Uani 1 1 d .
H15A H 0.2103 1.2252 0.4026 0.114 Uiso 1 1 calc R
H15B H 0.2243 1.1740 0.4737 0.114 Uiso 1 1 calc R
H15C H 0.1244 1.2160 0.4564 0.114 Uiso 1 1 calc R
C16 C 0.1112(5) 1.1812(4) 0.2778(3) 0.0740(16) Uani 1 1 d .
H16A H 0.1248 1.1633 0.2299 0.111 Uiso 1 1 calc R
H16B H 0.1585 1.2221 0.2927 0.111 Uiso 1 1 calc R
H16C H 0.0482 1.2065 0.2797 0.111 Uiso 1 1 calc R
C17 C 0.0500(5) 0.9944(3) 0.2362(2) 0.0663(16) Uani 1 1 d .
H17A H -0.0171 0.9798 0.2395 0.100 Uiso 1 1 calc R
H17B H 0.0860 0.9458 0.2202 0.100 Uiso 1 1 calc R
H17C H 0.0579 1.0403 0.2029 0.100 Uiso 1 1 calc R
C18 C 0.0287(5) 0.8285(3) 0.3263(3) 0.0687(16) Uani 1 1 d .
H18A H 0.0116 0.7733 0.3442 0.103 Uiso 1 1 calc R
H18B H 0.0769 0.8225 0.2898 0.103 Uiso 1 1 calc R
H18C H -0.0274 0.8554 0.3066 0.103 Uiso 1 1 calc R
C19 C 0.0241(5) 0.6911(4) 0.4503(3) 0.0823(18) Uani 1 1 d .
H19A H 0.0160 0.6461 0.4844 0.123 Uiso 1 1 calc R
H19B H 0.0668 0.6726 0.4131 0.123 Uiso 1 1 calc R
H19C H -0.0374 0.7056 0.4301 0.123 Uiso 1 1 calc R
C20 C 0.0872(6) 0.6965(5) 0.6080(3) 0.102(3) Uani 1 1 d .
H20A H 0.0407 0.7093 0.6444 0.152 Uiso 1 1 calc R
H20B H 0.1493 0.6879 0.6295 0.152 Uiso 1 1 calc R
H20C H 0.0681 0.6458 0.5832 0.152 Uiso 1 1 calc R
C21 C 0.2409(4) 0.8473(6) 0.5981(3) 0.095(3) Uani 1 1 d .
H21A H 0.2476 0.8053 0.6350 0.142 Uiso 1 1 calc R
H21B H 0.2631 0.9014 0.6155 0.142 Uiso 1 1 calc R
H21C H 0.2787 0.8309 0.5575 0.142 Uiso 1 1 calc R
C22 C 0.1735(5) 1.0480(4) 0.5616(3) 0.0831(19) Uani 1 1 d .
H22A H 0.1597 1.0206 0.6062 0.125 Uiso 1 1 calc R
H22B H 0.1400 1.1014 0.5594 0.125 Uiso 1 1 calc R
H22C H 0.2416 1.0577 0.5578 0.125 Uiso 1 1 calc R

loop_
_atom_site_aniso_label
_atom_site_aniso_U_11
_atom_site_aniso_U_22
_atom_site_aniso_U_33
_atom_site_aniso_U_23
_atom_site_aniso_U_13
_atom_site_aniso_U_12
Ru1 0.0335(3) 0.0474(3) 0.0566(3) -0.00130(17) 0.00200(15) 0.00436(17)
Cl1 0.0617(10) 0.0633(9) 0.0959(10) -0.0233(8) 0.0160(7) 0.0093(8)
O1 0.083(4) 0.133(5) 0.118(4) 0.034(3) -0.036(3) 0.019(3)
O2 0.064(3) 0.099(3) 0.092(3) 0.029(2) 0.009(2) -0.019(3)
C1 0.045(4) 0.071(4) 0.081(4) 0.012(3) 0.002(3) -0.001(3)
C2 0.041(3) 0.067(4) 0.063(3) -0.003(3) -0.002(2) 0.009(3)
C3 0.028(3) 0.056(3) 0.077(3) -0.017(3) 0.007(2) 0.003(2)
C4 0.029(3) 0.050(3) 0.083(3) 0.000(2) 0.003(2) 0.009(2)
C5 0.033(3) 0.055(3) 0.058(3) -0.001(2) 0.000(2) 0.009(2)
C6 0.026(3) 0.061(3) 0.051(3) -0.005(2) 0.0001(18) 0.003(2)
C7 0.032(3) 0.056(3) 0.053(3) -0.007(2) -0.0024(19) -0.007(2)
C8 0.027(3) 0.066(3) 0.053(3) 0.004(2) 0.0057(18) 0.000(2)
C9 0.046(3) 0.073(4) 0.067(3) 0.011(3) 0.017(2) 0.006(3)
C10 0.055(4) 0.097(5) 0.062(4) 0.019(3) 0.019(3) 0.015(3)
C11 0.043(3) 0.112(5) 0.051(3) 0.004(3) 0.005(2) 0.017(3)
C12 0.031(3) 0.086(4) 0.044(3) -0.002(2) 0.0013(18) 0.007(3)
C13 0.036(3) 0.076(4) 0.055(3) -0.018(3) -0.002(2) -0.001(3)
C14 0.031(3) 0.059(3) 0.050(3) -0.014(2) 0.0019(19) 0.002(2)
C15 0.056(4) 0.061(4) 0.110(4) -0.033(3) 0.006(3) -0.004(3)
C16 0.052(4) 0.062(4) 0.108(4) 0.015(3) -0.001(3) 0.009(3)
C17 0.064(4) 0.075(4) 0.060(3) 0.003(3) -0.019(3) 0.003(3)
C18 0.078(5) 0.055(4) 0.073(3) -0.001(3) -0.020(3) -0.007(3)
C19 0.081(5) 0.065(4) 0.101(4) 0.013(3) 0.021(3) -0.004(3)
C20 0.108(6) 0.120(6) 0.077(4) 0.039(4) 0.033(4) 0.037(5)
C21 0.055(5) 0.158(8) 0.072(4) 0.009(4) -0.010(3) 0.021(4)
C22 0.069(5) 0.119(5) 0.061(3) -0.034(3) -0.003(3) -0.001(4)

loop_
_atom_type_symbol
_atom_type_description
_atom_type_scat_dispersion_real
_atom_type_scat_dispersion_imag
_atom_type_scat_source
C C 0.0033 0.0016 'International Tables Vol C Tables 4.2.6.8 and 6.1.1.4'
H H 0.0000 0.0000 'International Tables Vol C Tables 4.2.6.8 and 6.1.1.4'
O O 0.0106 0.0060 'International Tables Vol C Tables 4.2.6.8 and 6.1.1.4'
Cl Cl 0.1484 0.1585 'International Tables Vol C Tables 4.2.6.8 and 6.1.1.4'
Ru Ru -1.2594 0.8363 'International Tables Vol C Tables 4.2.6.8 and 6.1.1.4'

loop_
_geom_angle_atom_site_label_1
_geom_angle_atom_site_label_2
_geom_angle_atom_site_label_3
_geom_angle
C1 Ru1 C2 91.3(2)
C1 Ru1 C3 106.5(2)
C2 Ru1 C3 102.9(2)
C1 Ru1 C5 153.1(2)
C2 Ru1 C5 114.8(2)
C3 Ru1 C5 63.30(18)
C1 Ru1 C4 143.5(2)
C2 Ru1 C4 92.0(2)
C3 Ru1 C4 37.67(17)
C5 Ru1 C4 36.73(17)
C1 Ru1 C6 115.5(2)
C2 Ru1 C6 151.8(2)
C3 Ru1 C6 62.77(17)
C5 Ru1 C6 37.70(16)
C4 Ru1 C6 61.48(18)
C1 Ru1 C14 94.2(2)
C2 Ru1 C14 140.0(2)
C3 Ru1 C14 37.91(17)
C5 Ru1 C14 62.08(16)
C4 Ru1 C14 61.57(18)
C6 Ru1 C14 36.33(17)
C1 Ru1 Cl1 91.74(18)
C2 Ru1 Cl1 93.52(16)
C3 Ru1 Cl1 154.96(14)
C5 Ru1 Cl1 92.73(13)
C4 Ru1 Cl1 124.24(14)
C6 Ru1 Cl1 94.12(12)
C14 Ru1 Cl1 125.77(13)
O1 C1 Ru1 175.1(6)
O2 C2 Ru1 175.4(5)
C4 C3 C14 107.2(4)
C4 C3 C15 123.3(5)
C14 C3 C15 128.4(5)
C4 C3 Ru1 73.4(3)
C14 C3 Ru1 75.5(3)
C15 C3 Ru1 125.9(4)
C5 C4 C3 109.6(4)
C5 C4 C16 125.7(5)
C3 C4 C16 124.7(5)
C5 C4 Ru1 71.6(3)
C3 C4 Ru1 69.0(3)
C16 C4 Ru1 125.3(4)
C4 C5 C6 107.5(4)
C4 C5 C17 124.9(4)
C6 C5 C17 127.5(5)
C4 C5 Ru1 71.7(3)
C6 C5 Ru1 73.4(3)
C17 C5 Ru1 124.3(4)
C7 C6 C14 121.4(4)
C7 C6 C5 131.0(4)
C14 C6 C5 107.6(4)
C7 C6 Ru1 124.6(3)
C14 C6 Ru1 71.9(3)
C5 C6 Ru1 68.9(3)
C8 C7 C6 116.5(4)
C8 C7 C18 123.7(5)
C6 C7 C18 119.8(4)
C7 C8 C12 121.0(5)
C7 C8 C9 131.7(5)
C12 C8 C9 107.3(4)
C10 C9 C8 109.6(5)
C10 C9 C19 124.0(5)
C8 C9 C19 126.4(5)
C9 C10 C11 111.6(5)
C9 C10 C20 126.2(7)
C11 C10 C20 122.1(6)
C10 C11 C12 103.7(4)
C10 C11 C21 111.3(6)
C12 C11 C21 112.3(5)
C10 C11 H11 109.8
C12 C11 H11 109.8
C21 C11 H11 109.8
C13 C12 C8 124.0(4)
C13 C12 C11 128.4(5)
C8 C12 C11 107.5(5)
C12 C13 C14 116.2(4)
C12 C13 C22 122.0(5)
C14 C13 C22 121.7(5)
C13 C14 C6 120.8(5)
C13 C14 C3 131.5(5)
C6 C14 C3 107.5(4)
C13 C14 Ru1 124.2(3)
C6 C14 Ru1 71.7(3)
C3 C14 Ru1 66.6(2)
C3 C15 H15A 109.5
C3 C15 H15B 109.5
H15A C15 H15B 109.5
C3 C15 H15C 109.5
H15A C15 H15C 109.5
H15B C15 H15C 109.5
C4 C16 H16A 109.5
C4 C16 H16B 109.5
H16A C16 H16B 109.5
C4 C16 H16C 109.5
H16A C16 H16C 109.5
H16B C16 H16C 109.5
C5 C17 H17A 109.5
C5 C17 H17B 109.5
H17A C17 H17B 109.5
C5 C17 H17C 109.5
H17A C17 H17C 109.5
H17B C17 H17C 109.5
C7 C18 H18A 109.5
C7 C18 H18B 109.5
H18A C18 H18B 109.5
C7 C18 H18C 109.5
H18A C18 H18C 109.5
H18B C18 H18C 109.5
C9 C19 H19A 109.5
C9 C19 H19B 109.5
H19A C19 H19B 109.5
C9 C19 H19C 109.5
H19A C19 H19C 109.5
H19B C19 H19C 109.5
C10 C20 H20A 109.5
C10 C20 H20B 109.5
H20A C20 H20B 109.5
C10 C20 H20C 109.5
H20A C20 H20C 109.5
H20B C20 H20C 109.5
C11 C21 H21A 109.5
C11 C21 H21B 109.5
H21A C21 H21B 109.5
C11 C21 H21C 109.5
H21A C21 H21C 109.5
H21B C21 H21C 109.5
C13 C22 H22A 109.5
C13 C22 H22B 109.5
H22A C22 H22B 109.5
C13 C22 H22C 109.5
H22A C22 H22C 109.5
H22B C22 H22C 109.5

loop_
_geom_bond_atom_site_label_1
_geom_bond_atom_site_label_2
_geom_bond_distance
Ru1 C1 1.877(6)
Ru1 C2 1.878(6)
Ru1 C3 2.190(5)
Ru1 C5 2.246(5)
Ru1 C4 2.248(5)
Ru1 C6 2.308(5)
Ru1 C14 2.311(5)
Ru1 Cl1 2.4436(14)
O1 C1 1.142(7)
O2 C2 1.126(6)
C3 C4 1.434(7)
C3 C14 1.467(7)
C3 C15 1.514(7)
C4 C5 1.416(7)
C4 C16 1.500(7)
C5 C6 1.473(6)
C5 C17 1.507(6)
C6 C7 1.433(6)
C6 C14 1.440(7)
C7 C8 1.378(6)
C7 C18 1.512(6)
C8 C12 1.450(7)
C8 C9 1.471(7)
C9 C10 1.342(7)
C9 C19 1.513(8)
C10 C11 1.489(8)
C10 C20 1.518(8)
C11 C12 1.506(7)
C11 C21 1.555(7)
C11 H11 0.9800
C12 C13 1.356(7)
C13 C14 1.428(7)
C13 C22 1.521(7)
C15 H15A 0.9600
C15 H15B 0.9600
C15 H15C 0.9600
C16 H16A 0.9600
C16 H16B 0.9600
C16 H16C 0.9600
C17 H17A 0.9600
C17 H17B 0.9600
C17 H17C 0.9600
C18 H18A 0.9600
C18 H18B 0.9600
C18 H18C 0.9600
C19 H19A 0.9600
C19 H19B 0.9600
C19 H19C 0.9600
C20 H20A 0.9600
C20 H20B 0.9600
C20 H20C 0.9600
C21 H21A 0.9600
C21 H21B 0.9600
C21 H21C 0.9600
C22 H22A 0.9600
C22 H22B 0.9600
C22 H22C 0.9600

loop_
_geom_torsion_atom_site_label_1
_geom_torsion_atom_site_label_2
_geom_torsion_atom_site_label_3
_geom_torsion_atom_site_label_4
_geom_torsion
C2 Ru1 C1 O1 144(7)
C3 Ru1 C1 O1 40(7)
C5 Ru1 C1 O1 -23(7)
C4 Ru1 C1 O1 49(7)
C6 Ru1 C1 O1 -27(7)
C14 Ru1 C1 O1 4(7)
Cl1 Ru1 C1 O1 -122(7)
C1 Ru1 C2 O2 -120(6)
C3 Ru1 C2 O2 -12(6)
C5 Ru1 C2 O2 54(6)
C4 Ru1 C2 O2 24(6)
C6 Ru1 C2 O2 43(6)
C14 Ru1 C2 O2 -22(6)
Cl1 Ru1 C2 O2 148(6)
C1 Ru1 C3 C4 171.6(3)
C2 Ru1 C3 C4 76.3(3)
C5 Ru1 C3 C4 -35.3(3)
C6 Ru1 C3 C4 -77.8(3)
C14 Ru1 C3 C4 -113.3(4)
Cl1 Ru1 C3 C4 -53.3(5)
C1 Ru1 C3 C14 -75.1(3)
C2 Ru1 C3 C14 -170.5(3)
C5 Ru1 C3 C14 78.0(3)
C4 Ru1 C3 C14 113.3(4)
C6 Ru1 C3 C14 35.5(3)
Cl1 Ru1 C3 C14 60.0(5)
C1 Ru1 C3 C15 52.1(5)
C2 Ru1 C3 C15 -43.2(5)
C5 Ru1 C3 C15 -154.7(5)
C4 Ru1 C3 C15 -119.4(6)
C6 Ru1 C3 C15 162.8(5)
C14 Ru1 C3 C15 127.3(6)
Cl1 Ru1 C3 C15 -172.8(3)
C14 C3 C4 C5 -8.3(5)
C15 C3 C4 C5 -177.4(5)
Ru1 C3 C4 C5 60.2(4)
C14 C3 C4 C16 172.4(5)
C15 C3 C4 C16 3.3(8)
Ru1 C3 C4 C16 -119.1(5)
C14 C3 C4 Ru1 -68.6(3)
C15 C3 C4 Ru1 122.3(5)
C1 Ru1 C4 C5 -134.1(4)
C2 Ru1 C4 C5 130.9(3)
C3 Ru1 C4 C5 -120.4(4)
C6 Ru1 C4 C5 -39.0(3)
C14 Ru1 C4 C5 -80.5(3)
Cl1 Ru1 C4 C5 35.3(3)
C1 Ru1 C4 C3 -13.7(5)
C2 Ru1 C4 C3 -108.6(3)
C5 Ru1 C4 C3 120.4(4)
C6 Ru1 C4 C3 81.5(3)
C14 Ru1 C4 C3 39.9(3)
Cl1 Ru1 C4 C3 155.7(2)
C1 Ru1 C4 C16 104.7(5)
C2 Ru1 C4 C16 9.8(5)
C3 Ru1 C4 C16 118.4(6)
C5 Ru1 C4 C16 -121.2(6)
C6 Ru1 C4 C16 -160.1(5)
C14 Ru1 C4 C16 158.3(5)
Cl1 Ru1 C4 C16 -85.8(5)
C3 C4 C5 C6 6.6(5)
C16 C4 C5 C6 -174.1(5)
Ru1 C4 C5 C6 65.2(3)
C3 C4 C5 C17 -178.2(5)
C16 C4 C5 C17 1.2(8)
Ru1 C4 C5 C17 -119.5(5)
C3 C4 C5 Ru1 -58.7(3)
C16 C4 C5 Ru1 120.6(5)
C1 Ru1 C5 C4 109.3(5)
C2 Ru1 C5 C4 -56.3(3)
C3 Ru1 C5 C4 36.1(3)
C6 Ru1 C5 C4 115.4(4)
C14 Ru1 C5 C4 79.0(3)
Cl1 Ru1 C5 C4 -151.4(3)
C1 Ru1 C5 C6 -6.1(6)
C2 Ru1 C5 C6 -171.6(3)
C3 Ru1 C5 C6 -79.2(3)
C4 Ru1 C5 C6 -115.4(4)
C14 Ru1 C5 C6 -36.4(3)
Cl1 Ru1 C5 C6 93.2(3)
C1 Ru1 C5 C17 -130.5(5)
C2 Ru1 C5 C17 64.0(5)
C3 Ru1 C5 C17 156.4(5)
C4 Ru1 C5 C17 120.2(5)
C6 Ru1 C5 C17 -124.4(5)
C14 Ru1 C5 C17 -160.8(5)
Cl1 Ru1 C5 C17 -31.2(4)
C4 C5 C6 C7 177.8(5)
C17 C5 C6 C7 2.6(8)
Ru1 C5 C6 C7 -118.1(5)
C4 C5 C6 C14 -2.2(5)
C17 C5 C6 C14 -177.3(5)
Ru1 C5 C6 C14 61.9(3)
C4 C5 C6 Ru1 -64.1(3)
C17 C5 C6 Ru1 120.8(5)
C1 Ru1 C6 C7 -57.1(4)
C2 Ru1 C6 C7 142.2(4)
C3 Ru1 C6 C7 -153.3(4)
C5 Ru1 C6 C7 126.0(5)
C4 Ru1 C6 C7 163.9(4)
C14 Ru1 C6 C7 -116.2(5)
Cl1 Ru1 C6 C7 36.8(4)
C1 Ru1 C6 C14 59.1(4)
C2 Ru1 C6 C14 -101.6(5)
C3 Ru1 C6 C14 -37.1(3)
C5 Ru1 C6 C14 -117.8(4)
C4 Ru1 C6 C14 -79.9(3)
Cl1 Ru1 C6 C14 153.0(3)
C1 Ru1 C6 C5 177.0(3)
C2 Ru1 C6 C5 16.2(5)
C3 Ru1 C6 C5 80.8(3)
C4 Ru1 C6 C5 38.0(3)
C14 Ru1 C6 C5 117.8(4)
Cl1 Ru1 C6 C5 -89.1(3)
C14 C6 C7 C8 -0.7(7)
C5 C6 C7 C8 179.4(5)
Ru1 C6 C7 C8 88.3(5)
C14 C6 C7 C18 178.3(5)
C5 C6 C7 C18 -1.7(8)
Ru1 C6 C7 C18 -92.8(5)
C6 C7 C8 C12 -0.4(7)
C18 C7 C8 C12 -179.2(5)
C6 C7 C8 C9 179.9(5)
C18 C7 C8 C9 1.0(8)
C7 C8 C9 C10 178.8(5)
C12 C8 C9 C10 -1.0(6)
C7 C8 C9 C19 -3.2(9)
C12 C8 C9 C19 177.0(5)
C8 C9 C10 C11 -2.6(6)
C19 C9 C10 C11 179.4(5)
C8 C9 C10 C20 179.5(5)
C19 C9 C10 C20 1.5(9)
C9 C10 C11 C12 5.0(6)
C20 C10 C11 C12 -177.0(5)
C9 C10 C11 C21 -116.0(5)
C20 C10 C11 C21 62.0(7)
C7 C8 C12 C13 1.6(7)
C9 C8 C12 C13 -178.6(5)
C7 C8 C12 C11 -175.8(4)
C9 C8 C12 C11 4.0(5)
C10 C11 C12 C13 177.4(5)
C21 C11 C12 C13 -62.3(8)
C10 C11 C12 C8 -5.3(5)
C21 C11 C12 C8 115.0(6)
C8 C12 C13 C14 -1.7(7)
C11 C12 C13 C14 175.2(5)
C8 C12 C13 C22 176.3(5)
C11 C12 C13 C22 -6.9(9)
C12 C13 C14 C6 0.6(7)
C22 C13 C14 C6 -177.4(5)
C12 C13 C14 C3 -175.1(5)
C22 C13 C14 C3 6.9(9)
C12 C13 C14 Ru1 -87.4(5)
C22 C13 C14 Ru1 94.7(6)
C7 C6 C14 C13 0.6(7)
C5 C6 C14 C13 -179.4(4)
Ru1 C6 C14 C13 -119.5(4)
C7 C6 C14 C3 177.2(4)
C5 C6 C14 C3 -2.8(5)
Ru1 C6 C14 C3 57.1(3)
C7 C6 C14 Ru1 120.1(4)
C5 C6 C14 Ru1 -59.9(3)
C4 C3 C14 C13 -177.1(5)
C15 C3 C14 C13 -8.8(9)
Ru1 C3 C14 C13 115.8(5)
C4 C3 C14 C6 6.8(5)
C15 C3 C14 C6 175.1(5)
Ru1 C3 C14 C6 -60.3(3)
C4 C3 C14 Ru1 67.1(3)
C15 C3 C14 Ru1 -124.6(5)
C1 Ru1 C14 C13 -13.7(4)
C2 Ru1 C14 C13 -110.8(5)
C3 Ru1 C14 C13 -125.4(5)
C5 Ru1 C14 C13 153.1(5)
C4 Ru1 C14 C13 -165.1(5)
C6 Ru1 C14 C13 115.3(5)
Cl1 Ru1 C14 C13 81.4(4)
C1 Ru1 C14 C6 -129.1(3)
C2 Ru1 C14 C6 133.8(3)
C3 Ru1 C14 C6 119.3(4)
C5 Ru1 C14 C6 37.7(3)
C4 Ru1 C14 C6 79.6(3)
Cl1 Ru1 C14 C6 -33.9(3)
C1 Ru1 C14 C3 111.7(3)
C2 Ru1 C14 C3 14.6(4)
C5 Ru1 C14 C3 -81.5(3)
C4 Ru1 C14 C3 -39.7(3)
C6 Ru1 C14 C3 -119.3(4)
Cl1 Ru1 C14 C3 -153.2(2)
